data_7013735
loop_
_publ_author_name
'Adams, Christopher J.'
'Anderson, Kirsty M.'
'Bardaji, Manuel'
'Connelly, Neil G.'
'Goodwin, Nicholas J.'
'Llamas-Rey, Estefania'
'Orpen, A. Guy'
'Rieger, Philip H.'

_publ_section_title
;
 Bi- and poly-metallic cyanide-bridged complexes of the redox-active
 cyanomanganese nitrosyl unit [Mn(CN)(PR3)(NO)(eta-C5H4Me)].
;
_journal_issue 4
_journal_name_full 'Dalton transactions (Cambridge, England : 2003)'
_journal_page_first 683
_journal_page_last 694
_journal_paper_doi 10.1039/b313654j
_journal_year 2004
_chemical_formula_sum 'C70 H76 F6 Mn5 N13 O9 P'
_chemical_formula_weight 1663.11
_chemical_name_systematic
;
?
;
_space_group_IT_number 15
_symmetry_cell_setting monoclinic
_symmetry_space_group_name_Hall '-C 2yc'
_symmetry_space_group_name_H-M 'C 1 2/c 1'
_atom_sites_solution_hydrogens geom
_atom_sites_solution_primary direct
_atom_sites_solution_secondary difmap
_audit_creation_method SHELXL-97
_cell_angle_alpha 90.00
_cell_angle_beta 108.690(2)
_cell_angle_gamma 90.00
_cell_formula_units_Z 4
_cell_length_a 26.525(2)
_cell_length_b 12.1585(10)
_cell_length_c 24.814(2)
_cell_measurement_reflns_used 77
_cell_measurement_temperature 173(2)
_cell_volume 7580.6(10)
_computing_cell_refinement 'Bruker SMART'
_computing_data_collection 'Bruker SMART'
_computing_data_reduction 'Bruker SHELXTL'
_computing_molecular_graphics 'Bruker SHELXTL'
_computing_publication_material 'Bruker SHELXTL'
_computing_structure_refinement 'SHELXL-97 (Sheldrick, 1997)'
_computing_structure_solution 'SHELXS-97 (Sheldrick, 1990)'
_diffrn_ambient_temperature 173(2)
_diffrn_measured_fraction_theta_full 0.997
_diffrn_measured_fraction_theta_max 0.997
_diffrn_measurement_device_type 'Siemens CCD area detector'
_diffrn_measurement_method '\w scans with narrow frames'
_diffrn_radiation_monochromator graphite
_diffrn_radiation_source 'fine-focus sealed tube'
_diffrn_radiation_type MoK\a
_diffrn_radiation_wavelength 0.71073
_diffrn_reflns_av_R_equivalents 0.0533
_diffrn_reflns_av_sigmaI/netI 0.0583
_diffrn_reflns_limit_h_max 30
_diffrn_reflns_limit_h_min -31
_diffrn_reflns_limit_k_max 14
_diffrn_reflns_limit_k_min -11
_diffrn_reflns_limit_l_max 29
_diffrn_reflns_limit_l_min -29
_diffrn_reflns_number 19944
_diffrn_reflns_theta_full 25.00
_diffrn_reflns_theta_max 25.00
_diffrn_reflns_theta_min 1.62
_diffrn_standards_decay_% 0
_exptl_absorpt_coefficient_mu 0.909
_exptl_absorpt_correction_T_max 1.000000
_exptl_absorpt_correction_T_min 0.814295
_exptl_absorpt_correction_type multi-scan
_exptl_absorpt_process_details 'SADABS (Sheldrick, 1996)'
_exptl_crystal_colour red
_exptl_crystal_density_diffrn 1.457
_exptl_crystal_density_meas ?
_exptl_crystal_density_method .
_exptl_crystal_description block
_exptl_crystal_F_000 3412
_exptl_crystal_size_max 0.3
_exptl_crystal_size_mid 0.3
_exptl_crystal_size_min 0.1
_refine_diff_density_max 1.877
_refine_diff_density_min -0.635
_refine_diff_density_rms 0.082
_refine_ls_extinction_method none
_refine_ls_goodness_of_fit_ref 1.019
_refine_ls_hydrogen_treatment constr
_refine_ls_matrix_type full
_refine_ls_number_parameters 480
_refine_ls_number_reflns 6669
_refine_ls_number_restraints 0
_refine_ls_restrained_S_all 1.019
_refine_ls_R_factor_all 0.0950
_refine_ls_R_factor_gt 0.0577
_refine_ls_shift/su_max 0.000
_refine_ls_shift/su_mean 0.000
_refine_ls_structure_factor_coef Fsqd
_refine_ls_weighting_details 'calc w=1/[\s^2^(Fo^2^)+(0.0718P)^2^+27.2869P] where P=(Fo^2^+2Fc^2^)/3'
_refine_ls_weighting_scheme calc
_refine_ls_wR_factor_gt 0.1364
_refine_ls_wR_factor_ref 0.1558
_reflns_number_gt 4491
_reflns_number_total 6669
_reflns_threshold_expression >2sigma(I)
_cod_data_source_file b313654j.txt
_cod_data_source_block 32.2acetone
_cod_depositor_comments
;
The following automatic conversions were performed:
'_symmetry_cell_setting' value 'Monoclinic' changed to 'monoclinic'
according to '/home/saulius/struct/CIF-dictionaries/cif_core.dic'
dictionary named 'cif_core.dic' version 2.4.1 from 2010-06-29.

Automatic conversion script
Id: cif_fix_enum 1527 2010-12-29 10:47:43Z saulius 
;
_cod_original_cell_volume 7580.8(11)
_cod_original_sg_symbol_H-M C2/c
_cod_database_code 7013735

loop_
_symmetry_equiv_pos_as_xyz
'x, y, z'
'-x, y, -z+1/2'
'x+1/2, y+1/2, z'
'-x+1/2, y+1/2, -z+1/2'
'-x, -y, -z'
'x, -y, z-1/2'
'-x+1/2, -y+1/2, -z'
'x+1/2, -y+1/2, z-1/2'

loop_
_atom_site_label
_atom_site_type_symbol
_atom_site_fract_x
_atom_site_fract_y
_atom_site_fract_z
_atom_site_U_iso_or_equiv
_atom_site_adp_type
_atom_site_occupancy
_atom_site_symmetry_multiplicity
_atom_site_calc_flag
_atom_site_refinement_flags
_atom_site_disorder_assembly
_atom_site_disorder_group
Mn1 Mn 0.0000 0.82145(8) 0.2500 0.0233(2) Uani 1 2 d S . .
Mn2 Mn 0.13351(3) 0.75686(6) 0.13890(3) 0.0334(2) Uani 1 1 d . . .
Mn3 Mn 0.09676(3) 0.49530(6) 0.37815(3) 0.0305(2) Uani 1 1 d . . .
N1 N 0.04858(16) 0.7043(3) 0.31012(16) 0.0351(10) Uani 1 1 d . . .
N2 N 0.05491(17) 0.8274(4) 0.20116(18) 0.0398(10) Uani 1 1 d . . .
N3 N 0.15161(17) 0.6554(3) 0.47359(18) 0.0384(10) Uani 1 1 d . . .
N4 N 0.14538(18) 0.4796(3) 0.3508(2) 0.0419(11) Uani 1 1 d . . .
N5 N 0.09331(16) 0.9550(3) 0.06122(17) 0.0337(9) Uani 1 1 d . . .
N6 N 0.09581(17) 0.6653(3) 0.09527(18) 0.0365(10) Uani 1 1 d . . .
O1 O 0.17954(17) 0.4622(3) 0.3307(2) 0.0665(13) Uani 1 1 d . . .
O2 O 0.07039(16) 0.5963(3) 0.06403(17) 0.0512(10) Uani 1 1 d . . .
O3 O 0.03291(14) 0.9901(3) 0.28892(15) 0.0413(9) Uani 1 1 d . . .
O4 O 0.0000 1.1449(5) 0.2500 0.086(2) Uani 1 2 d S . .
C1 C 0.06591(19) 0.6258(4) 0.3347(2) 0.0311(11) Uani 1 1 d . . .
C2 C 0.0836(2) 0.8017(4) 0.1775(2) 0.0346(11) Uani 1 1 d . . .
C3 C -0.0358(2) 0.4869(5) 0.3219(3) 0.0500(15) Uani 1 1 d . . .
H3A H -0.0666 0.4467 0.3255 0.075 Uiso 1 1 calc R . .
H3B H -0.0360 0.4836 0.2823 0.075 Uiso 1 1 calc R . .
H3C H -0.0376 0.5638 0.3329 0.075 Uiso 1 1 calc R . .
C4 C 0.0143(2) 0.4358(4) 0.3600(2) 0.0380(12) Uani 1 1 d . . .
C5 C 0.0387(2) 0.4549(4) 0.4181(2) 0.0421(13) Uani 1 1 d . . .
H5A H 0.0252 0.5058 0.4421 0.050 Uiso 1 1 calc R . .
C6 C 0.0852(2) 0.3838(4) 0.4388(2) 0.0440(13) Uani 1 1 d . . .
H6A H 0.1084 0.3744 0.4791 0.053 Uiso 1 1 calc R . .
C7 C 0.0881(2) 0.3259(4) 0.3922(2) 0.0438(13) Uani 1 1 d . . .
H7A H 0.1152 0.2681 0.3931 0.053 Uiso 1 1 calc R . .
C8 C 0.0457(2) 0.3575(4) 0.3430(2) 0.0405(13) Uani 1 1 d . . .
H8A H 0.0382 0.3267 0.3038 0.049 Uiso 1 1 calc R . .
C9 C 0.1316(2) 0.5936(4) 0.4381(2) 0.0366(12) Uani 1 1 d . . .
C10 C 0.17297(18) 0.7369(4) 0.5136(2) 0.0313(11) Uani 1 1 d . . .
C11 C 0.19254(19) 0.8324(4) 0.4961(2) 0.0359(12) Uani 1 1 d . . .
C12 C 0.2131(2) 0.9120(4) 0.5377(3) 0.0505(16) Uani 1 1 d . . .
H12A H 0.2276 0.9778 0.5281 0.061 Uiso 1 1 calc R . .
C13 C 0.2129(2) 0.8966(5) 0.5928(3) 0.0541(16) Uani 1 1 d . . .
H13A H 0.2267 0.9523 0.6204 0.065 Uiso 1 1 calc R . .
C14 C 0.1930(2) 0.8027(5) 0.6078(2) 0.0495(15) Uani 1 1 d . . .
H14A H 0.1930 0.7940 0.6459 0.059 Uiso 1 1 calc R . .
C15 C 0.1730(2) 0.7203(4) 0.5692(2) 0.0390(12) Uani 1 1 d . . .
C16 C 0.1515(3) 0.6152(5) 0.5857(3) 0.0684(19) Uani 1 1 d . . .
H16A H 0.1568 0.6158 0.6266 0.103 Uiso 1 1 calc R . .
H16B H 0.1702 0.5521 0.5764 0.103 Uiso 1 1 calc R . .
H16C H 0.1134 0.6093 0.5647 0.103 Uiso 1 1 calc R . .
C17 C 0.1900(2) 0.8479(5) 0.4357(3) 0.0574(16) Uani 1 1 d . . .
H17A H 0.2085 0.7869 0.4241 0.086 Uiso 1 1 calc R . .
H17B H 0.2072 0.9175 0.4319 0.086 Uiso 1 1 calc R . .
H17C H 0.1527 0.8493 0.4113 0.086 Uiso 1 1 calc R . .
C18 C 0.1766(3) 0.7393(8) 0.2791(3) 0.104(3) Uani 1 1 d . . .
H18A H 0.2095 0.7378 0.3116 0.156 Uiso 1 1 calc R . .
H18B H 0.1554 0.6735 0.2798 0.156 Uiso 1 1 calc R . .
H18C H 0.1560 0.8051 0.2813 0.156 Uiso 1 1 calc R . .
C19 C 0.1902(2) 0.7414(6) 0.2246(2) 0.0579(17) Uani 1 1 d . . .
C20 C 0.1927(2) 0.6477(5) 0.1926(3) 0.0559(17) Uani 1 1 d . . .
H20A H 0.1866 0.5702 0.2025 0.067 Uiso 1 1 calc R . .
C21 C 0.2079(2) 0.6816(5) 0.1452(3) 0.0471(14) Uani 1 1 d . . .
H21A H 0.2148 0.6316 0.1163 0.057 Uiso 1 1 calc R . .
C22 C 0.2142(2) 0.7952(5) 0.1473(2) 0.0430(13) Uani 1 1 d . . .
H22A H 0.2264 0.8407 0.1203 0.052 Uiso 1 1 calc R . .
C23 C 0.2022(2) 0.8351(5) 0.1961(2) 0.0431(13) Uani 1 1 d . . .
H23A H 0.2046 0.9131 0.2095 0.052 Uiso 1 1 calc R . .
C24 C 0.11023(19) 0.8820(4) 0.0911(2) 0.0333(11) Uani 1 1 d . . .
C25 C 0.07064(18) 1.0426(4) 0.0253(2) 0.0290(10) Uani 1 1 d . . .
C26 C 0.06827(18) 1.0356(4) -0.0317(2) 0.0288(10) Uani 1 1 d . . .
C27 C 0.04598(19) 1.1234(4) -0.0668(2) 0.0331(11) Uani 1 1 d . . .
H27A H 0.0437 1.1213 -0.1057 0.040 Uiso 1 1 calc R . .
C28 C 0.0272(2) 1.2133(4) -0.0460(2) 0.0397(13) Uani 1 1 d . . .
H28A H 0.0125 1.2731 -0.0707 0.048 Uiso 1 1 calc R . .
C29 C 0.0291(2) 1.2186(4) 0.0106(2) 0.0400(13) Uani 1 1 d . . .
H29A H 0.0152 1.2812 0.0239 0.048 Uiso 1 1 calc R . .
C30 C 0.05132(19) 1.1322(4) 0.0480(2) 0.0344(11) Uani 1 1 d . . .
C31 C 0.0543(2) 1.1345(5) 0.1096(2) 0.0515(15) Uani 1 1 d . . .
H31A H 0.0368 1.0689 0.1182 0.077 Uiso 1 1 calc R . .
H31B H 0.0363 1.2005 0.1169 0.077 Uiso 1 1 calc R . .
H31C H 0.0916 1.1356 0.1337 0.077 Uiso 1 1 calc R . .
C32 C 0.0890(2) 0.9355(4) -0.0538(2) 0.0404(12) Uani 1 1 d . . .
H32A H 0.0811 0.9420 -0.0951 0.061 Uiso 1 1 calc R . .
H32B H 0.0717 0.8694 -0.0453 0.061 Uiso 1 1 calc R . .
H32C H 0.1275 0.9299 -0.0354 0.061 Uiso 1 1 calc R . .
N7 N 0.0000 1.0437(5) 0.2500 0.0437(16) Uani 1 2 d S . .
O99 O 0.31484(17) 0.5948(4) 0.26748(17) 0.0605(11) Uani 1 1 d . . .
C97 C 0.3326(3) 0.5516(8) 0.1829(3) 0.092(3) Uani 1 1 d . . .
H97A H 0.3068 0.4925 0.1804 0.138 Uiso 1 1 calc R . .
H97B H 0.3675 0.5196 0.1870 0.138 Uiso 1 1 calc R . .
H97C H 0.3209 0.5965 0.1483 0.138 Uiso 1 1 calc R . .
C98 C 0.3365(2) 0.6218(6) 0.2333(2) 0.0552(16) Uani 1 1 d . . .
C99 C 0.3671(3) 0.7257(7) 0.2405(4) 0.099(3) Uani 1 1 d . . .
H99A H 0.3642 0.7653 0.2738 0.149 Uiso 1 1 calc R . .
H99B H 0.3528 0.7714 0.2065 0.149 Uiso 1 1 calc R . .
H99C H 0.4046 0.7090 0.2461 0.149 Uiso 1 1 calc R . .
P1 P 0.2500 0.7500 0.0000 0.0393(5) Uani 1 2 d S . .
F1 F 0.27779(18) 0.8162(6) 0.0552(2) 0.136(2) Uani 1 1 d . . .
F2 F 0.19605(15) 0.7721(4) 0.01200(16) 0.0932(15) Uani 1 1 d . . .
F3 F 0.2577(3) 0.6459(4) 0.0364(3) 0.167(3) Uani 1 1 d . . .

loop_
_atom_site_aniso_label
_atom_site_aniso_U_11
_atom_site_aniso_U_22
_atom_site_aniso_U_33
_atom_site_aniso_U_23
_atom_site_aniso_U_13
_atom_site_aniso_U_12
Mn1 0.0267(5) 0.0222(5) 0.0234(5) 0.000 0.0112(4) 0.000
Mn2 0.0321(4) 0.0363(4) 0.0370(4) 0.0112(3) 0.0185(3) 0.0091(3)
Mn3 0.0326(4) 0.0232(4) 0.0336(4) -0.0008(3) 0.0076(3) 0.0005(3)
N1 0.038(2) 0.036(2) 0.030(2) 0.0067(19) 0.0093(19) 0.0039(19)
N2 0.039(3) 0.048(3) 0.043(3) 0.008(2) 0.027(2) 0.008(2)
N3 0.037(2) 0.029(2) 0.043(3) -0.006(2) 0.004(2) -0.0001(19)
N4 0.035(2) 0.032(2) 0.059(3) -0.008(2) 0.016(2) 0.0012(19)
N5 0.031(2) 0.038(2) 0.034(2) 0.008(2) 0.0128(19) 0.0028(19)
N6 0.042(3) 0.033(2) 0.042(3) 0.007(2) 0.024(2) 0.012(2)
O1 0.050(3) 0.057(3) 0.105(4) -0.025(3) 0.041(3) -0.008(2)
O2 0.055(3) 0.042(2) 0.056(2) -0.008(2) 0.017(2) 0.0057(19)
O3 0.042(2) 0.038(2) 0.039(2) -0.0020(17) 0.0056(17) -0.0051(17)
O4 0.115(6) 0.027(3) 0.109(6) 0.000 0.025(5) 0.000
C1 0.029(3) 0.034(3) 0.031(3) -0.001(2) 0.010(2) -0.001(2)
C2 0.036(3) 0.036(3) 0.032(3) 0.013(2) 0.012(2) 0.008(2)
C3 0.034(3) 0.051(4) 0.064(4) -0.007(3) 0.013(3) -0.004(3)
C4 0.040(3) 0.030(3) 0.046(3) -0.004(2) 0.018(3) -0.008(2)
C5 0.050(3) 0.036(3) 0.044(3) -0.007(2) 0.022(3) -0.008(3)
C6 0.055(4) 0.034(3) 0.043(3) 0.011(2) 0.015(3) 0.000(3)
C7 0.058(4) 0.021(3) 0.056(3) 0.008(2) 0.024(3) 0.000(2)
C8 0.051(3) 0.028(3) 0.045(3) -0.011(2) 0.018(3) -0.009(2)
C9 0.037(3) 0.027(3) 0.041(3) 0.005(2) 0.005(2) 0.005(2)
C10 0.028(3) 0.026(3) 0.035(3) -0.003(2) 0.004(2) 0.001(2)
C11 0.027(3) 0.031(3) 0.049(3) 0.006(2) 0.011(2) 0.007(2)
C12 0.025(3) 0.026(3) 0.091(5) 0.002(3) 0.007(3) -0.002(2)
C13 0.037(3) 0.046(4) 0.068(4) -0.029(3) 0.001(3) -0.001(3)
C14 0.036(3) 0.064(4) 0.045(3) -0.015(3) 0.007(3) 0.005(3)
C15 0.031(3) 0.044(3) 0.040(3) 0.004(2) 0.009(2) 0.000(2)
C16 0.073(5) 0.061(4) 0.073(5) 0.020(4) 0.025(4) -0.010(4)
C17 0.046(4) 0.060(4) 0.068(4) 0.022(3) 0.020(3) 0.012(3)
C18 0.071(5) 0.181(10) 0.048(4) 0.041(5) 0.002(4) 0.018(6)
C19 0.035(3) 0.093(5) 0.045(3) 0.026(4) 0.011(3) 0.018(3)
C20 0.035(3) 0.051(4) 0.080(4) 0.031(3) 0.016(3) 0.019(3)
C21 0.028(3) 0.044(3) 0.074(4) 0.003(3) 0.022(3) 0.011(2)
C22 0.030(3) 0.051(3) 0.051(3) 0.003(3) 0.017(3) -0.004(2)
C23 0.031(3) 0.056(4) 0.041(3) 0.002(3) 0.010(2) 0.007(3)
C24 0.026(3) 0.043(3) 0.037(3) 0.006(2) 0.019(2) 0.003(2)
C25 0.023(2) 0.026(2) 0.038(3) 0.008(2) 0.010(2) 0.0029(19)
C26 0.022(2) 0.028(2) 0.033(3) -0.001(2) 0.006(2) -0.0020(19)
C27 0.030(3) 0.036(3) 0.032(3) 0.009(2) 0.007(2) 0.003(2)
C28 0.035(3) 0.031(3) 0.047(3) 0.012(2) 0.004(2) 0.003(2)
C29 0.032(3) 0.027(3) 0.059(4) -0.006(2) 0.013(3) 0.007(2)
C30 0.025(3) 0.039(3) 0.037(3) -0.009(2) 0.006(2) -0.006(2)
C31 0.044(3) 0.068(4) 0.045(3) -0.010(3) 0.018(3) 0.004(3)
C32 0.046(3) 0.034(3) 0.044(3) -0.001(2) 0.018(3) 0.004(2)
N7 0.053(4) 0.027(3) 0.050(4) 0.000 0.015(4) 0.000
O99 0.066(3) 0.072(3) 0.046(2) 0.003(2) 0.022(2) 0.000(2)
C97 0.063(5) 0.155(8) 0.053(4) -0.020(5) 0.012(4) 0.037(5)
C98 0.043(3) 0.081(5) 0.037(3) 0.021(3) 0.007(3) 0.019(3)
C99 0.093(6) 0.100(7) 0.097(6) 0.051(5) 0.019(5) -0.020(5)
P1 0.0391(11) 0.0399(11) 0.0387(10) -0.0072(9) 0.0120(9) 0.0100(9)
F1 0.072(3) 0.253(7) 0.089(3) -0.104(4) 0.034(3) -0.054(4)
F2 0.053(2) 0.166(5) 0.065(2) -0.008(3) 0.025(2) 0.042(3)
F3 0.311(9) 0.082(3) 0.190(6) 0.062(4) 0.196(7) 0.092(5)

loop_
_atom_type_symbol
_atom_type_description
_atom_type_scat_dispersion_real
_atom_type_scat_dispersion_imag
_atom_type_scat_source
C C 0.0033 0.0016 'International Tables Vol C Tables 4.2.6.8 and 6.1.1.4'
H H 0.0000 0.0000 'International Tables Vol C Tables 4.2.6.8 and 6.1.1.4'
N N 0.0061 0.0033 'International Tables Vol C Tables 4.2.6.8 and 6.1.1.4'
O O 0.0106 0.0060 'International Tables Vol C Tables 4.2.6.8 and 6.1.1.4'
F F 0.0171 0.0103 'International Tables Vol C Tables 4.2.6.8 and 6.1.1.4'
P P 0.1023 0.0942 'International Tables Vol C Tables 4.2.6.8 and 6.1.1.4'
Mn Mn 0.3368 0.7283 'International Tables Vol C Tables 4.2.6.8 and 6.1.1.4'

loop_
_geom_angle_atom_site_label_1
_geom_angle_atom_site_label_2
_geom_angle_atom_site_label_3
_geom_angle
_geom_angle_site_symmetry_1
_geom_angle_site_symmetry_3
_geom_angle_publ_flag
N1 Mn1 N1 97.7(2) 2 . ?
N1 Mn1 N2 92.80(15) 2 2 ?
N1 Mn1 N2 89.70(16) . 2 ?
N1 Mn1 N2 89.71(16) 2 . ?
N1 Mn1 N2 92.80(15) . . ?
N2 Mn1 N2 176.2(2) 2 . ?
N1 Mn1 O3 103.53(14) 2 2 ?
N1 Mn1 O3 158.79(14) . 2 ?
N2 Mn1 O3 88.44(15) 2 2 ?
N2 Mn1 O3 88.19(15) . 2 ?
N1 Mn1 O3 158.79(14) 2 . ?
N1 Mn1 O3 103.53(14) . . ?
N2 Mn1 O3 88.18(15) 2 . ?
N2 Mn1 O3 88.44(15) . . ?
O3 Mn1 O3 55.30(18) 2 . ?
N6 Mn2 C24 97.1(2) . . ?
N6 Mn2 C2 98.5(2) . . ?
C24 Mn2 C2 86.94(19) . . ?
N6 Mn2 C22 126.1(2) . . ?
C24 Mn2 C22 90.1(2) . . ?
C2 Mn2 C22 135.3(2) . . ?
N6 Mn2 C21 96.3(2) . . ?
C24 Mn2 C21 119.7(2) . . ?
C2 Mn2 C21 147.5(2) . . ?
C22 Mn2 C21 38.0(2) . . ?
N6 Mn2 C23 160.7(2) . . ?
C24 Mn2 C23 95.4(2) . . ?
C2 Mn2 C23 96.8(2) . . ?
C22 Mn2 C23 39.18(19) . . ?
C21 Mn2 C23 64.6(2) . . ?
N6 Mn2 C20 99.1(2) . . ?
C24 Mn2 C20 154.3(2) . . ?
C2 Mn2 C20 110.1(2) . . ?
C22 Mn2 C20 64.3(2) . . ?
C21 Mn2 C20 38.6(2) . . ?
C23 Mn2 C20 64.4(2) . . ?
N6 Mn2 C19 131.7(2) . . ?
C24 Mn2 C19 131.2(3) . . ?
C2 Mn2 C19 84.8(2) . . ?
C22 Mn2 C19 64.4(2) . . ?
C21 Mn2 C19 63.9(2) . . ?
C23 Mn2 C19 38.6(2) . . ?
C20 Mn2 C19 37.7(2) . . ?
N4 Mn3 C9 98.5(2) . . ?
N4 Mn3 C1 96.4(2) . . ?
C9 Mn3 C1 86.1(2) . . ?
N4 Mn3 C7 95.5(2) . . ?
C9 Mn3 C7 122.4(2) . . ?
C1 Mn3 C7 146.9(2) . . ?
N4 Mn3 C6 121.9(2) . . ?
C9 Mn3 C6 89.5(2) . . ?
C1 Mn3 C6 141.6(2) . . ?
C7 Mn3 C6 38.0(2) . . ?
N4 Mn3 C5 159.8(2) . . ?
C9 Mn3 C5 91.3(2) . . ?
C1 Mn3 C5 101.9(2) . . ?
C7 Mn3 C5 64.4(2) . . ?
C6 Mn3 C5 40.0(2) . . ?
N4 Mn3 C8 102.4(2) . . ?
C9 Mn3 C8 152.9(2) . . ?
C1 Mn3 C8 108.2(2) . . ?
C7 Mn3 C8 38.9(2) . . ?
C6 Mn3 C8 64.9(2) . . ?
C5 Mn3 C8 63.7(2) . . ?
N4 Mn3 C4 137.0(2) . . ?
C9 Mn3 C4 124.5(2) . . ?
C1 Mn3 C4 86.60(19) . . ?
C7 Mn3 C4 64.0(2) . . ?
C6 Mn3 C4 64.9(2) . . ?
C5 Mn3 C4 37.51(19) . . ?
C8 Mn3 C4 37.84(19) . . ?
C1 N1 Mn1 164.5(4) . . ?
C2 N2 Mn1 162.2(4) . . ?
C9 N3 C10 175.0(5) . . ?
O1 N4 Mn3 176.3(4) . . ?
C24 N5 C25 177.5(5) . . ?
O2 N6 Mn2 177.2(4) . . ?
N7 O3 Mn1 93.6(3) . . ?
N1 C1 Mn3 178.4(5) . . ?
N2 C2 Mn2 178.7(4) . . ?
C5 C4 C8 107.3(5) . . ?
C5 C4 C3 127.3(5) . . ?
C8 C4 C3 125.4(5) . . ?
C5 C4 Mn3 68.6(3) . . ?
C8 C4 Mn3 69.0(3) . . ?
C3 C4 Mn3 127.9(4) . . ?
C4 C5 C6 108.8(5) . . ?
C4 C5 Mn3 73.9(3) . . ?
C6 C5 Mn3 69.3(3) . . ?
C7 C6 C5 106.1(5) . . ?
C7 C6 Mn3 70.8(3) . . ?
C5 C6 Mn3 70.7(3) . . ?
C6 C7 C8 110.0(5) . . ?
C6 C7 Mn3 71.3(3) . . ?
C8 C7 Mn3 72.1(3) . . ?
C4 C8 C7 107.7(5) . . ?
C4 C8 Mn3 73.1(3) . . ?
C7 C8 Mn3 69.0(3) . . ?
N3 C9 Mn3 178.1(5) . . ?
N3 C10 C15 118.3(4) . . ?
N3 C10 C11 118.6(4) . . ?
C15 C10 C11 123.1(5) . . ?
C12 C11 C10 116.3(5) . . ?
C12 C11 C17 122.6(5) . . ?
C10 C11 C17 121.1(5) . . ?
C13 C12 C11 120.9(5) . . ?
C14 C13 C12 120.7(5) . . ?
C13 C14 C15 121.3(6) . . ?
C14 C15 C10 117.6(5) . . ?
C14 C15 C16 121.7(5) . . ?
C10 C15 C16 120.7(5) . . ?
C20 C19 C23 108.1(5) . . ?
C20 C19 C18 124.2(7) . . ?
C23 C19 C18 127.8(7) . . ?
C20 C19 Mn2 70.2(3) . . ?
C23 C19 Mn2 69.1(3) . . ?
C18 C19 Mn2 125.9(4) . . ?
C19 C20 C21 108.1(5) . . ?
C19 C20 Mn2 72.1(3) . . ?
C21 C20 Mn2 69.8(3) . . ?
C22 C21 C20 108.6(5) . . ?
C22 C21 Mn2 70.9(3) . . ?
C20 C21 Mn2 71.6(3) . . ?
C21 C22 C23 108.1(5) . . ?
C21 C22 Mn2 71.1(3) . . ?
C23 C22 Mn2 70.6(3) . . ?
C19 C23 C22 107.1(5) . . ?
C19 C23 Mn2 72.4(3) . . ?
C22 C23 Mn2 70.2(3) . . ?
N5 C24 Mn2 176.1(5) . . ?
N5 C25 C30 118.5(4) . . ?
N5 C25 C26 118.0(4) . . ?
C30 C25 C26 123.5(4) . . ?
C27 C26 C25 117.4(4) . . ?
C27 C26 C32 121.7(4) . . ?
C25 C26 C32 120.9(4) . . ?
C28 C27 C26 120.9(5) . . ?
C27 C28 C29 121.2(5) . . ?
C28 C29 C30 120.4(5) . . ?
C25 C30 C29 116.7(4) . . ?
C25 C30 C31 121.1(5) . . ?
C29 C30 C31 122.2(5) . . ?
O4 N7 O3 121.2(3) . 2 ?
O4 N7 O3 121.2(3) . . ?
O3 N7 O3 117.6(6) 2 . ?
O99 C98 C99 120.7(7) . . ?
O99 C98 C97 120.8(7) . . ?
C99 C98 C97 118.5(7) . . ?
F3 P1 F3 179.997(1) . 7_565 ?
F3 P1 F1 88.4(4) . . ?
F3 P1 F1 91.6(4) 7_565 . ?
F3 P1 F1 91.6(4) . 7_565 ?
F3 P1 F1 88.4(4) 7_565 7_565 ?
F1 P1 F1 180.0(2) . 7_565 ?
F3 P1 F2 89.3(3) . . ?
F3 P1 F2 90.7(3) 7_565 . ?
F1 P1 F2 87.0(2) . . ?
F1 P1 F2 93.0(2) 7_565 . ?
F3 P1 F2 90.7(3) . 7_565 ?
F3 P1 F2 89.3(3) 7_565 7_565 ?
F1 P1 F2 93.0(2) . 7_565 ?
F1 P1 F2 87.0(2) 7_565 7_565 ?
F2 P1 F2 180.0 . 7_565 ?

loop_
_geom_bond_atom_site_label_1
_geom_bond_atom_site_label_2
_geom_bond_distance
_geom_bond_site_symmetry_2
_geom_bond_publ_flag
Mn1 N1 2.164(4) 2 ?
Mn1 N1 2.164(4) . ?
Mn1 N2 2.174(4) 2 ?
Mn1 N2 2.174(4) . ?
Mn1 O3 2.315(3) 2 ?
Mn1 O3 2.315(3) . ?
Mn2 N6 1.649(5) . ?
Mn2 C24 1.906(5) . ?
Mn2 C2 1.945(5) . ?
Mn2 C22 2.134(5) . ?
Mn2 C21 2.136(5) . ?
Mn2 C23 2.140(6) . ?
Mn2 C20 2.159(5) . ?
Mn2 C19 2.184(6) . ?
Mn3 N4 1.650(5) . ?
Mn3 C9 1.901(5) . ?
Mn3 C1 1.945(5) . ?
Mn3 C7 2.113(5) . ?
Mn3 C6 2.119(5) . ?
Mn3 C5 2.139(5) . ?
Mn3 C8 2.155(5) . ?
Mn3 C4 2.208(5) . ?
N1 C1 1.147(6) . ?
N2 C2 1.143(6) . ?
N3 C9 1.150(6) . ?
N3 C10 1.389(6) . ?
N4 O1 1.185(5) . ?
N5 C24 1.152(6) . ?
N5 C25 1.395(6) . ?
N6 O2 1.194(5) . ?
O3 N7 1.256(4) . ?
O4 N7 1.230(8) . ?
C3 C4 1.497(7) . ?
C4 C5 1.399(7) . ?
C4 C8 1.415(7) . ?
C5 C6 1.458(8) . ?
C6 C7 1.376(7) . ?
C7 C8 1.422(8) . ?
C10 C15 1.394(7) . ?
C10 C11 1.397(7) . ?
C11 C12 1.393(8) . ?
C11 C17 1.490(7) . ?
C12 C13 1.381(9) . ?
C13 C14 1.359(8) . ?
C14 C15 1.371(7) . ?
C15 C16 1.509(8) . ?
C18 C19 1.509(9) . ?
C19 C20 1.402(9) . ?
C19 C23 1.428(8) . ?
C20 C21 1.422(8) . ?
C21 C22 1.390(8) . ?
C22 C23 1.433(7) . ?
C25 C30 1.396(7) . ?
C25 C26 1.399(6) . ?
C26 C27 1.385(6) . ?
C26 C32 1.509(7) . ?
C27 C28 1.368(7) . ?
C28 C29 1.390(7) . ?
C29 C30 1.402(7) . ?
C30 C31 1.504(7) . ?
N7 O3 1.256(4) 2 ?
O99 C98 1.211(7) . ?
C97 C98 1.490(9) . ?
C98 C99 1.481(10) . ?
P1 F3 1.530(5) . ?
P1 F3 1.530(5) 7_565 ?
P1 F1 1.556(4) . ?
P1 F1 1.556(4) 7_565 ?
P1 F2 1.575(3) . ?
P1 F2 1.575(3) 7_565 ?
